data_7005813
loop_
_publ_author_name
'Newman, Christopher P.'
'Casey-Green, Katherine'
'Clarkson, Guy J.'
'Cave, Gareth W. V.'
'Errington, W.'
'Rourke, Jonathan P.'

_publ_section_title
;
 Cyclometallated platinum(II) complexes: oxidation to, and C-H
 activation by, platinum(IV).
;
_journal_issue 29
_journal_name_full 'Dalton transactions (Cambridge, England : 2003)'
_journal_page_first 3170
_journal_page_last 3182
_journal_paper_doi 10.1039/b705609e
_journal_year 2007
_chemical_formula_sum 'C24 H16 Cl8 F2 N2 Pt'
_chemical_formula_weight 849.08
_chemical_name_systematic
;
?
;
_space_group_IT_number 15
_symmetry_cell_setting monoclinic
_symmetry_space_group_name_Hall '-C 2yc'
_symmetry_space_group_name_H-M 'C 1 2/c 1'
_atom_sites_solution_hydrogens geom
_atom_sites_solution_primary direct
_atom_sites_solution_secondary difmap
_audit_creation_method SHELXL-97
_cell_angle_alpha 90.00
_cell_angle_beta 133.1870(10)
_cell_angle_gamma 90.00
_cell_formula_units_Z 4
_cell_length_a 22.1430(3)
_cell_length_b 11.3439(2)
_cell_length_c 15.4143(2)
_cell_measurement_reflns_used 3892
_cell_measurement_temperature 180(2)
_cell_measurement_theta_max 28.12
_cell_measurement_theta_min 3.23
_cell_volume 2823.09(9)
_computing_cell_refinement 'SAINT (Siemens, 1995)'
_computing_data_collection 'SMART (Siemens, 1994)'
_computing_data_reduction 'SAINT (Siemens, 1995)'
_computing_molecular_graphics 'SHELXTL (Sheldrick, 1997)'
_computing_publication_material 'SHELXTL (Sheldrick, 1997)'
_computing_structure_refinement 'SHELXL-97 (Sheldrick, 1997)'
_computing_structure_solution 'SHELXS-97 (Sheldrick, 1990)'
_diffrn_ambient_temperature 180(2)
_diffrn_detector_area_resol_mean 8.192
_diffrn_measured_fraction_theta_full 0.994
_diffrn_measured_fraction_theta_max 0.907
_diffrn_measurement_device_type 'Siemens SMART diffractometer'
_diffrn_measurement_method '\w scans'
_diffrn_radiation_monochromator graphite
_diffrn_radiation_source 'fine-focus sealed tube'
_diffrn_radiation_type MoK\a
_diffrn_radiation_wavelength 0.71073
_diffrn_reflns_av_R_equivalents 0.0662
_diffrn_reflns_av_sigmaI/netI 0.1044
_diffrn_reflns_limit_h_max 27
_diffrn_reflns_limit_h_min -28
_diffrn_reflns_limit_k_max 10
_diffrn_reflns_limit_k_min -15
_diffrn_reflns_limit_l_max 20
_diffrn_reflns_limit_l_min -20
_diffrn_reflns_number 8850
_diffrn_reflns_theta_full 26.50
_diffrn_reflns_theta_max 29.09
_diffrn_reflns_theta_min 2.19
_diffrn_standards_decay_% nil
_exptl_absorpt_coefficient_mu 5.760
_exptl_absorpt_correction_T_max 0.7238
_exptl_absorpt_correction_T_min 0.4988
_exptl_absorpt_correction_type multi-scan
_exptl_absorpt_process_details 'SADABS (Sheldrick, 1996)'
_exptl_crystal_colour colourless
_exptl_crystal_density_diffrn 1.998
_exptl_crystal_density_method 'not measured'
_exptl_crystal_description block
_exptl_crystal_F_000 1624
_exptl_crystal_size_max 0.12
_exptl_crystal_size_mid 0.06
_exptl_crystal_size_min 0.06
_refine_diff_density_max 1.063
_refine_diff_density_min -1.590
_refine_diff_density_rms 0.190
_refine_ls_extinction_method none
_refine_ls_goodness_of_fit_ref 0.992
_refine_ls_hydrogen_treatment constr
_refine_ls_matrix_type full
_refine_ls_number_parameters 175
_refine_ls_number_reflns 3430
_refine_ls_number_restraints 9
_refine_ls_restrained_S_all 0.998
_refine_ls_R_factor_all 0.0951
_refine_ls_R_factor_gt 0.0523
_refine_ls_shift/su_max 0.001
_refine_ls_shift/su_mean 0.000
_refine_ls_structure_factor_coef Fsqd
_refine_ls_weighting_details 'calc w=1/[\s^2^(Fo^2^)+(0.0498P)^2^+0.0000P] where P=(Fo^2^+2Fc^2^)/3'
_refine_ls_weighting_scheme calc
_refine_ls_wR_factor_gt 0.0962
_refine_ls_wR_factor_ref 0.1101
_reflns_number_gt 2368
_reflns_number_total 3430
_reflns_threshold_expression >2sigma(I)
_cod_data_source_file b705609e.txt
_cod_data_source_block 8b
_cod_original_cell_volume 2823.08(7)
_cod_original_sg_symbol_H-M C2/c
_cod_database_code 7005813

loop_
_symmetry_equiv_pos_as_xyz
'x, y, z'
'x, -y, z+1/2'
'x+1/2, y+1/2, z'
'x+1/2, -y+1/2, z+1/2'
'-x, -y, -z'
'-x, y, -z-1/2'
'-x+1/2, -y+1/2, -z'
'-x+1/2, y+1/2, -z-1/2'

loop_
_atom_site_label
_atom_site_type_symbol
_atom_site_fract_x
_atom_site_fract_y
_atom_site_fract_z
_atom_site_U_iso_or_equiv
_atom_site_adp_type
_atom_site_occupancy
_atom_site_symmetry_multiplicity
_atom_site_calc_flag
_atom_site_refinement_flags
_atom_site_disorder_assembly
_atom_site_disorder_group
Pt1 Pt 0.0000 0.70010(4) 0.2500 0.02946(15) Uani 1 2 d S . .
Cl1 Cl 0.08286(11) 0.54637(17) 0.26268(18) 0.0427(5) Uani 1 1 d . . .
N101 N -0.0880(3) 0.7108(5) 0.0687(5) 0.0350(14) Uani 1 1 d . . .
C102 C -0.0880(5) 0.6469(7) -0.0043(7) 0.044(2) Uani 1 1 d . . .
H10D H -0.0447 0.5915 0.0294 0.052 Uiso 1 1 calc R . .
C103 C -0.1484(5) 0.6584(9) -0.1268(8) 0.057(2) Uani 1 1 d . . .
H10E H -0.1466 0.6128 -0.1766 0.068 Uiso 1 1 calc R . .
C104 C -0.2121(5) 0.7387(9) -0.1748(8) 0.055(2) Uani 1 1 d . . .
H10C H -0.2554 0.7473 -0.2586 0.066 Uiso 1 1 calc R . .
C105 C -0.2119(5) 0.8065(8) -0.0994(7) 0.047(2) Uani 1 1 d . . .
H10B H -0.2543 0.8630 -0.1312 0.056 Uiso 1 1 calc R . .
C106 C -0.1496(4) 0.7909(7) 0.0221(7) 0.0377(19) Uani 1 1 d . . .
C107 C -0.1410(4) 0.8557(6) 0.1131(7) 0.0350(18) Uani 1 1 d . . .
C108 C -0.0721(4) 0.8267(6) 0.2323(7) 0.0306(17) Uani 1 1 d . . .
C109 C -0.0605(5) 0.8802(6) 0.3233(7) 0.0379(18) Uani 1 1 d . . .
H10A H -0.0144 0.8615 0.4043 0.045 Uiso 1 1 calc R . .
F110 F -0.1071(4) 1.0121(5) 0.3805(6) 0.0818(18) Uani 1 1 d . . .
C110 C -0.1183(6) 0.9615(7) 0.2917(9) 0.047(2) Uani 1 1 d . . .
C111 C -0.1860(5) 0.9939(7) 0.1776(9) 0.051(2) Uani 1 1 d . . .
H11B H -0.2240 1.0516 0.1609 0.061 Uiso 1 1 calc R . .
C112 C -0.1968(5) 0.9395(7) 0.0882(8) 0.046(2) Uani 1 1 d . . .
H11A H -0.2433 0.9596 0.0077 0.056 Uiso 1 1 calc R . .
Cl11 Cl -0.09458(15) 0.6461(2) 0.4458(2) 0.0635(7) Uani 1 1 d D A .
C10 C -0.0734(5) 0.7006(7) 0.5701(7) 0.060(2) Uani 1 1 d D . .
H10F H -0.0553 0.6329 0.6248 0.072 Uiso 0.795(18) 1 calc PR A 1
H10G H -0.0381 0.6431 0.6372 0.072 Uiso 0.205(18) 1 calc PRD A 2
Cl12 Cl 0.0092(5) 0.7990(7) 0.6441(6) 0.090(2) Uani 0.795(18) 1 d PD A 1
Cl13 Cl -0.1647(5) 0.7596(12) 0.5263(8) 0.103(3) Uani 0.795(18) 1 d PD A 1
Cl22 Cl -0.0278(18) 0.8356(15) 0.616(2) 0.090(2) Uani 0.205(18) 1 d PD A 2
Cl23 Cl -0.1587(19) 0.729(5) 0.542(3) 0.103(3) Uani 0.205(18) 1 d PD A 2

loop_
_atom_site_aniso_label
_atom_site_aniso_U_11
_atom_site_aniso_U_22
_atom_site_aniso_U_33
_atom_site_aniso_U_23
_atom_site_aniso_U_13
_atom_site_aniso_U_12
Pt1 0.0185(2) 0.0241(2) 0.0319(2) 0.000 0.01186(18) 0.000
Cl1 0.0270(10) 0.0364(11) 0.0459(12) -0.0044(9) 0.0177(9) 0.0010(8)
N101 0.023(3) 0.033(4) 0.038(3) 0.004(3) 0.016(3) 0.002(3)
C102 0.032(4) 0.045(5) 0.046(5) -0.007(4) 0.023(4) -0.003(4)
C103 0.044(5) 0.062(6) 0.040(5) 0.003(4) 0.020(5) -0.010(4)
C104 0.039(5) 0.064(6) 0.043(5) 0.010(5) 0.020(4) -0.009(4)
C105 0.026(4) 0.053(5) 0.044(5) 0.024(5) 0.017(4) 0.008(4)
C106 0.022(4) 0.033(4) 0.048(5) 0.015(4) 0.020(4) 0.000(3)
C107 0.025(4) 0.028(4) 0.043(5) 0.007(4) 0.019(4) 0.000(3)
C108 0.024(4) 0.024(4) 0.045(5) 0.001(3) 0.024(4) -0.005(3)
C109 0.035(4) 0.031(4) 0.045(5) 0.001(4) 0.027(4) -0.003(3)
F110 0.085(4) 0.076(4) 0.103(5) -0.009(4) 0.072(4) 0.011(3)
C110 0.054(6) 0.040(5) 0.072(6) -0.008(5) 0.053(6) -0.002(4)
C111 0.042(5) 0.039(5) 0.082(7) 0.010(5) 0.046(5) 0.008(4)
C112 0.028(4) 0.040(5) 0.063(6) 0.014(4) 0.028(4) 0.009(3)
Cl11 0.0578(15) 0.0659(16) 0.0568(15) 0.0076(12) 0.0353(13) 0.0092(12)
C10 0.045(5) 0.066(6) 0.052(5) 0.003(5) 0.027(5) -0.007(5)
Cl12 0.075(4) 0.117(4) 0.086(3) -0.035(3) 0.058(3) -0.046(4)
Cl13 0.078(3) 0.129(9) 0.100(3) -0.020(4) 0.059(3) 0.020(3)
Cl22 0.075(4) 0.117(4) 0.086(3) -0.035(3) 0.058(3) -0.046(4)
Cl23 0.078(3) 0.129(9) 0.100(3) -0.020(4) 0.059(3) 0.020(3)

loop_
_atom_type_symbol
_atom_type_description
_atom_type_scat_dispersion_real
_atom_type_scat_dispersion_imag
_atom_type_scat_source
C C 0.0033 0.0016 'International Tables Vol C Tables 4.2.6.8 and 6.1.1.4'
H H 0.0000 0.0000 'International Tables Vol C Tables 4.2.6.8 and 6.1.1.4'
N N 0.0061 0.0033 'International Tables Vol C Tables 4.2.6.8 and 6.1.1.4'
F F 0.0171 0.0103 'International Tables Vol C Tables 4.2.6.8 and 6.1.1.4'
Cl Cl 0.1484 0.1585 'International Tables Vol C Tables 4.2.6.8 and 6.1.1.4'
Pt Pt -1.7033 8.3905 'International Tables Vol C Tables 4.2.6.8 and 6.1.1.4'

loop_
_geom_angle_atom_site_label_1
_geom_angle_atom_site_label_2
_geom_angle_atom_site_label_3
_geom_angle
_geom_angle_site_symmetry_1
_geom_angle_site_symmetry_3
_geom_angle_publ_flag
C108 Pt1 C108 89.5(4) 6_556 . ?
C108 Pt1 N101 81.2(3) 6_556 6_556 ?
C108 Pt1 N101 93.9(3) . 6_556 ?
C108 Pt1 N101 93.9(3) 6_556 . ?
C108 Pt1 N101 81.2(3) . . ?
N101 Pt1 N101 173.2(3) 6_556 . ?
C108 Pt1 Cl1 177.7(2) 6_556 6_556 ?
C108 Pt1 Cl1 90.90(18) . 6_556 ?
N101 Pt1 Cl1 96.50(18) 6_556 6_556 ?
N101 Pt1 Cl1 88.37(17) . 6_556 ?
C108 Pt1 Cl1 90.90(18) 6_556 . ?
C108 Pt1 Cl1 177.7(2) . . ?
N101 Pt1 Cl1 88.37(17) 6_556 . ?
N101 Pt1 Cl1 96.50(18) . . ?
Cl1 Pt1 Cl1 88.77(10) 6_556 . ?
C102 N101 C106 119.6(7) . . ?
C102 N101 Pt1 124.7(5) . . ?
C106 N101 Pt1 115.7(5) . . ?
N101 C102 C103 122.7(8) . . ?
N101 C102 H10D 118.7 . . ?
C103 C102 H10D 118.7 . . ?
C102 C103 C104 117.9(9) . . ?
C102 C103 H10E 121.0 . . ?
C104 C103 H10E 121.0 . . ?
C105 C104 C103 119.7(8) . . ?
C105 C104 H10C 120.2 . . ?
C103 C104 H10C 120.2 . . ?
C106 C105 C104 119.4(8) . . ?
C106 C105 H10B 120.3 . . ?
C104 C105 H10B 120.3 . . ?
N101 C106 C105 120.7(8) . . ?
N101 C106 C107 113.5(6) . . ?
C105 C106 C107 125.7(7) . . ?
C112 C107 C108 119.1(8) . . ?
C112 C107 C106 124.5(7) . . ?
C108 C107 C106 116.4(6) . . ?
C109 C108 C107 120.3(7) . . ?
C109 C108 Pt1 126.5(6) . . ?
C107 C108 Pt1 113.1(5) . . ?
C110 C109 C108 117.2(7) . . ?
C110 C109 H10A 121.4 . . ?
C108 C109 H10A 121.4 . . ?
F110 C110 C111 118.1(8) . . ?
F110 C110 C109 116.8(8) . . ?
C111 C110 C109 125.1(8) . . ?
C110 C111 C112 117.0(8) . . ?
C110 C111 H11B 121.5 . . ?
C112 C111 H11B 121.5 . . ?
C111 C112 C107 121.3(8) . . ?
C111 C112 H11A 119.4 . . ?
C107 C112 H11A 119.4 . . ?
Cl23 C10 Cl22 101(2) . . ?
Cl23 C10 Cl12 123(2) . . ?
Cl23 C10 Cl11 112.5(14) . . ?
Cl22 C10 Cl11 114.2(8) . . ?
Cl12 C10 Cl11 108.6(5) . . ?
Cl22 C10 Cl13 91.0(11) . . ?
Cl12 C10 Cl13 114.9(7) . . ?
Cl11 C10 Cl13 109.7(6) . . ?
Cl23 C10 H10F 95.3 . . ?
Cl22 C10 H10F 124.2 . . ?
Cl12 C10 H10F 107.8 . . ?
Cl11 C10 H10F 107.8 . . ?
Cl13 C10 H10F 107.8 . . ?
Cl23 C10 H10G 109.7 . . ?
Cl22 C10 H10G 109.7 . . ?
Cl12 C10 H10G 90.8 . . ?
Cl11 C10 H10G 109.7 . . ?
Cl13 C10 H10G 121.4 . . ?

loop_
_geom_bond_atom_site_label_1
_geom_bond_atom_site_label_2
_geom_bond_distance
_geom_bond_site_symmetry_2
_geom_bond_publ_flag
Pt1 C108 2.022(7) 6_556 ?
Pt1 C108 2.022(7) . ?
Pt1 N101 2.042(6) 6_556 ?
Pt1 N101 2.042(6) . ?
Pt1 Cl1 2.4402(19) 6_556 ?
Pt1 Cl1 2.4403(19) . ?
N101 C102 1.338(10) . ?
N101 C106 1.363(9) . ?
C102 C103 1.384(11) . ?
C102 H10D 0.9500 . ?
C103 C104 1.392(13) . ?
C103 H10E 0.9500 . ?
C104 C105 1.391(13) . ?
C104 H10C 0.9500 . ?
C105 C106 1.380(11) . ?
C105 H10B 0.9500 . ?
C106 C107 1.477(11) . ?
C107 C112 1.389(10) . ?
C107 C108 1.406(10) . ?
C108 C109 1.381(10) . ?
C109 C110 1.368(10) . ?
C109 H10A 0.9500 . ?
F110 C110 1.342(10) . ?
C110 C111 1.366(12) . ?
C111 C112 1.374(12) . ?
C111 H11B 0.9500 . ?
C112 H11A 0.9500 . ?
Cl11 C10 1.745(9) . ?
C10 Cl23 1.658(17) . ?
C10 Cl22 1.699(12) . ?
C10 Cl12 1.743(9) . ?
C10 Cl13 1.768(10) . ?
C10 H10F 1.0000 . ?
C10 H10G 1.0000 . ?
